data_7700277
loop_
_publ_author_name
'Bresien, Jonas'
'Schulz, Axel'
'Szych, Lilian Sophie'
'Villinger, Alexander'
'Wustrack, Ronald'

_publ_section_title
;
 [E(\m-NBbp)]<sub>2</sub> (E = P, As) - group 15 biradicals synthesized
 from acyclic precursors.
;
_journal_issue 29
_journal_name_full 'Dalton transactions (Cambridge, England : 2003)'
_journal_page_first 11103
_journal_page_last 11111
_journal_paper_doi 10.1039/c9dt01654f
_journal_volume 48
_journal_year 2019
_chemical_formula_moiety 'C40 H82 Cl2 N2 P2 Si8'
_chemical_formula_sum 'C40 H82 Cl2 N2 P2 Si8'
_chemical_formula_weight 948.63
_space_group_crystal_system monoclinic
_space_group_IT_number 14
_space_group_name_Hall '-P 2yn'
_space_group_name_H-M_alt 'P 1 21/n 1'
_symmetry_space_group_name_Hall '-P 2yn'
_symmetry_space_group_name_H-M 'P 1 21/n 1'
_atom_sites_solution_hydrogens geom
_audit_creation_method SHELXL-2014/7
_audit_update_record
;
2018-11-29 deposited with the CCDC.    2019-06-17 downloaded from the CCDC.
;
_cell_angle_alpha 90
_cell_angle_beta 112.395(2)
_cell_angle_gamma 90
_cell_formula_units_Z 2
_cell_length_a 13.3218(9)
_cell_length_b 15.5388(11)
_cell_length_c 14.3474(10)
_cell_measurement_reflns_used 9923
_cell_measurement_temperature 123(2)
_cell_measurement_theta_max 28.23
_cell_measurement_theta_min 2.62
_cell_volume 2746.0(3)
_computing_cell_refinement 'Bruker Apex V7.51A'
_computing_data_collection 'Bruker Apex V7.51A'
_computing_data_reduction 'Bruker SAINT'
_computing_molecular_graphics 'ORTEP-3v2.01 (Farrugia, 1997)'
_computing_publication_material 'SHELXL-2014/7 (Sheldrick, 2014)'
_computing_structure_refinement 'SHELXL-2014/7 (Sheldrick, 2014)'
_computing_structure_solution 'Bruker SHELXTL'
_diffrn_ambient_temperature 123(2)
_diffrn_measured_fraction_theta_full 0.999
_diffrn_measured_fraction_theta_max 0.999
_diffrn_measurement_device_type 'Bruker D8 QUEST diffractometer'
_diffrn_measurement_method 'phi and omega scans'
_diffrn_radiation_type MoK\a
_diffrn_radiation_wavelength 0.71073
_diffrn_reflns_av_R_equivalents 0.1056
_diffrn_reflns_av_unetI/netI 0.0606
_diffrn_reflns_Laue_measured_fraction_full 0.999
_diffrn_reflns_Laue_measured_fraction_max 0.999
_diffrn_reflns_limit_h_max 17
_diffrn_reflns_limit_h_min -18
_diffrn_reflns_limit_k_max 21
_diffrn_reflns_limit_k_min -21
_diffrn_reflns_limit_l_max 20
_diffrn_reflns_limit_l_min -20
_diffrn_reflns_number 74586
_diffrn_reflns_point_group_measured_fraction_full 0.999
_diffrn_reflns_point_group_measured_fraction_max 0.999
_diffrn_reflns_theta_full 25.242
_diffrn_reflns_theta_max 30.026
_diffrn_reflns_theta_min 2.208
_diffrn_source 'microfocus sealed tube'
_exptl_absorpt_coefficient_mu 0.379
_exptl_absorpt_correction_T_max 0.7460
_exptl_absorpt_correction_T_min 0.6645
_exptl_absorpt_correction_type multi-scan
_exptl_absorpt_process_details '(SADABS; Sheldrick, 2014)'
_exptl_crystal_colour colourless
_exptl_crystal_density_diffrn 1.147
_exptl_crystal_description needle
_exptl_crystal_F_000 1024
_exptl_crystal_size_max 0.290
_exptl_crystal_size_mid 0.060
_exptl_crystal_size_min 0.050
_refine_diff_density_max 0.361
_refine_diff_density_min -0.374
_refine_diff_density_rms 0.072
_refine_ls_extinction_method none
_refine_ls_goodness_of_fit_ref 1.033
_refine_ls_hydrogen_treatment constr
_refine_ls_matrix_type full
_refine_ls_number_parameters 275
_refine_ls_number_reflns 8027
_refine_ls_number_restraints 0
_refine_ls_restrained_S_all 1.033
_refine_ls_R_factor_all 0.0793
_refine_ls_R_factor_gt 0.0401
_refine_ls_shift/su_max 0.001
_refine_ls_shift/su_mean 0.000
_refine_ls_structure_factor_coef Fsqd
_refine_ls_weighting_details 'w=1/[\s^2^(Fo^2^)+(0.0272P)^2^+1.7869P] where P=(Fo^2^+2Fc^2^)/3'
_refine_ls_weighting_scheme calc
_refine_ls_wR_factor_gt 0.0737
_refine_ls_wR_factor_ref 0.0859
_reflns_Friedel_coverage 0.000
_reflns_number_gt 5644
_reflns_number_total 8027
_reflns_threshold_expression 'I > 2\s(I)'
_cod_data_source_file c9dt01654f2.cif
_cod_data_source_block is_ls_vr
_cod_depositor_comments 'Adding full bibliography for 7700277--7700283.cif.'
_cod_database_code 7700277
_shelx_shelxl_version_number 2014/7
_shelx_space_group_comment
;
The symmetry employed for this shelxl refinement is uniquely defined
by the following loop, which should always be used as a source of
symmetry information in preference to the above space-group names.
They are only intended as comments.
;
_shelx_estimated_absorpt_t_min 0.898
_shelx_estimated_absorpt_t_max 0.981

loop_
_space_group_symop_operation_xyz
'x, y, z'
'-x+1/2, y+1/2, -z+1/2'
'-x, -y, -z'
'x-1/2, -y-1/2, z-1/2'

loop_
_atom_site_label
_atom_site_type_symbol
_atom_site_fract_x
_atom_site_fract_y
_atom_site_fract_z
_atom_site_U_iso_or_equiv
_atom_site_adp_type
_atom_site_occupancy
_atom_site_site_symmetry_order
_atom_site_calc_flag
_atom_site_refinement_flags_posn
_atom_site_refinement_flags_adp
_atom_site_refinement_flags_occupancy
_atom_site_disorder_assembly
_atom_site_disorder_group
P1A P 0.46490(4) 0.55041(3) 0.55214(3) 0.00885(11) Uani 0.9047(13) 1 d . . P A 1
Cl1A Cl 0.58389(4) 0.64640(3) 0.61159(4) 0.02256(13) Uani 0.9047(13) 1 d . . P A 1
P1B P 0.5713(4) 0.5581(3) 0.5446(4) 0.0175(12) Uani 0.0953(13) 1 d . . P A 2
Cl1B Cl 0.4998(5) 0.6465(3) 0.6108(4) 0.0343(16) Uani 0.0953(13) 1 d . . P A 2
N1 N 0.53796(10) 0.45806(8) 0.56837(9) 0.0089(3) Uani 1 1 d . . . . .
Si1 Si 0.39363(4) 0.43841(3) 0.78390(4) 0.01522(11) Uani 1 1 d . . . . .
Si2 Si 0.29553(4) 0.28554(3) 0.62200(4) 0.01352(10) Uani 1 1 d . . . . .
Si3 Si 0.87929(4) 0.47164(3) 0.76295(4) 0.01457(10) Uani 1 1 d . . . . .
Si4 Si 0.82946(4) 0.34365(3) 0.57110(4) 0.01555(11) Uani 1 1 d . . . . .
C1 C 0.58043(12) 0.39454(9) 0.64725(11) 0.0086(3) Uani 1 1 d . . . . .
C2 C 0.51208(12) 0.35307(10) 0.68825(12) 0.0102(3) Uani 1 1 d . . . . .
C3 C 0.55507(13) 0.28405(11) 0.75425(12) 0.0136(3) Uani 1 1 d . . . . .
H3 H 0.5100 0.2550 0.7819 0.016 Uiso 1 1 calc R U . . .
C4 C 0.66084(13) 0.25695(11) 0.78032(13) 0.0156(3) Uani 1 1 d . . . . .
H4 H 0.6871 0.2086 0.8233 0.019 Uiso 1 1 calc R U . . .
C5 C 0.72804(13) 0.30047(11) 0.74363(13) 0.0143(3) Uani 1 1 d . . . . .
H5 H 0.8013 0.2823 0.7630 0.017 Uiso 1 1 calc R U . . .
C6 C 0.69137(12) 0.37066(10) 0.67865(12) 0.0102(3) Uani 1 1 d . . . . .
C7 C 0.39611(12) 0.37847(10) 0.66884(12) 0.0111(3) Uani 1 1 d . . . . .
H7 H 0.3750 0.4215 0.6128 0.013 Uiso 1 1 calc R U . . .
C8 C 0.46666(17) 0.54322(13) 0.79604(16) 0.0283(4) Uani 1 1 d . . . . .
H8A H 0.4740 0.5710 0.8597 0.042 Uiso 1 1 calc R U . . .
H8B H 0.4253 0.5808 0.7396 0.042 Uiso 1 1 calc R U . . .
H8C H 0.5389 0.5328 0.7953 0.042 Uiso 1 1 calc R U . . .
C9 C 0.46203(17) 0.37775(14) 0.90414(14) 0.0290(5) Uani 1 1 d . . . . .
H9A H 0.5398 0.3731 0.9183 0.043 Uiso 1 1 calc R U . . .
H9B H 0.4305 0.3200 0.8976 0.043 Uiso 1 1 calc R U . . .
H9C H 0.4516 0.4084 0.9595 0.043 Uiso 1 1 calc R U . . .
C10 C 0.25158(15) 0.46130(13) 0.77314(15) 0.0241(4) Uani 1 1 d . . . . .
H10A H 0.2138 0.4069 0.7718 0.036 Uiso 1 1 calc R U . . .
H10B H 0.2130 0.4933 0.7108 0.036 Uiso 1 1 calc R U . . .
H10C H 0.2536 0.4956 0.8311 0.036 Uiso 1 1 calc R U . . .
C11 C 0.34216(15) 0.20568(12) 0.55008(14) 0.0229(4) Uani 1 1 d . . . . .
H11A H 0.2894 0.1586 0.5273 0.034 Uiso 1 1 calc R U . . .
H11B H 0.4130 0.1826 0.5937 0.034 Uiso 1 1 calc R U . . .
H11C H 0.3486 0.2339 0.4915 0.034 Uiso 1 1 calc R U . . .
C12 C 0.27164(16) 0.22441(12) 0.72424(15) 0.0244(4) Uani 1 1 d . . . . .
H12A H 0.2134 0.1824 0.6940 0.037 Uiso 1 1 calc R U . . .
H12B H 0.2507 0.2645 0.7664 0.037 Uiso 1 1 calc R U . . .
H12C H 0.3383 0.1943 0.7658 0.037 Uiso 1 1 calc R U . . .
C13 C 0.16465(14) 0.33388(13) 0.53593(14) 0.0228(4) Uani 1 1 d . . . . .
H13A H 0.1772 0.3677 0.4837 0.034 Uiso 1 1 calc R U . . .
H13B H 0.1357 0.3713 0.5747 0.034 Uiso 1 1 calc R U . . .
H13C H 0.1124 0.2879 0.5042 0.034 Uiso 1 1 calc R U . . .
C14 C 0.77458(12) 0.41611(10) 0.64787(12) 0.0116(3) Uani 1 1 d . . . . .
H14 H 0.7345 0.4634 0.6013 0.014 Uiso 1 1 calc R U . . .
C15 C 0.96911(14) 0.53926(12) 0.71943(14) 0.0203(4) Uani 1 1 d . . . . .
H15A H 0.9247 0.5803 0.6685 0.030 Uiso 1 1 calc R U . . .
H15B H 1.0089 0.5022 0.6901 0.030 Uiso 1 1 calc R U . . .
H15C H 1.0208 0.5707 0.7769 0.030 Uiso 1 1 calc R U . . .
C16 C 0.97004(16) 0.39937(13) 0.86464(15) 0.0278(4) Uani 1 1 d . . . . .
H16A H 1.0247 0.4341 0.9164 0.042 Uiso 1 1 calc R U . . .
H16B H 1.0062 0.3586 0.8357 0.042 Uiso 1 1 calc R U . . .
H16C H 0.9266 0.3677 0.8951 0.042 Uiso 1 1 calc R U . . .
C17 C 0.80608(16) 0.53989(13) 0.82366(15) 0.0285(4) Uani 1 1 d . . . . .
H17A H 0.8588 0.5734 0.8784 0.043 Uiso 1 1 calc R U . . .
H17B H 0.7642 0.5030 0.8510 0.043 Uiso 1 1 calc R U . . .
H17C H 0.7568 0.5791 0.7735 0.043 Uiso 1 1 calc R U . . .
C18 C 0.72609(17) 0.26155(14) 0.49984(17) 0.0324(5) Uani 1 1 d . . . . .
H18A H 0.7576 0.2225 0.4647 0.049 Uiso 1 1 calc R U . . .
H18B H 0.6627 0.2905 0.4506 0.049 Uiso 1 1 calc R U . . .
H18C H 0.7038 0.2286 0.5469 0.049 Uiso 1 1 calc R U . . .
C19 C 0.86012(16) 0.41330(13) 0.47919(15) 0.0263(4) Uani 1 1 d . . . . .
H19A H 0.9133 0.4573 0.5158 0.039 Uiso 1 1 calc R U . . .
H19B H 0.7933 0.4413 0.4342 0.039 Uiso 1 1 calc R U . . .
H19C H 0.8899 0.3779 0.4393 0.039 Uiso 1 1 calc R U . . .
C20 C 0.95569(16) 0.28427(13) 0.64853(16) 0.0275(4) Uani 1 1 d . . . . .
H20A H 0.9786 0.2478 0.6045 0.041 Uiso 1 1 calc R U . . .
H20B H 0.9413 0.2483 0.6982 0.041 Uiso 1 1 calc R U . . .
H20C H 1.0133 0.3256 0.6835 0.041 Uiso 1 1 calc R U . . .

loop_
_atom_site_aniso_label
_atom_site_aniso_U_11
_atom_site_aniso_U_22
_atom_site_aniso_U_33
_atom_site_aniso_U_23
_atom_site_aniso_U_13
_atom_site_aniso_U_12
P1A 0.0102(2) 0.0078(2) 0.0083(2) 0.00042(16) 0.00328(17) 0.00074(16)
Cl1A 0.0269(3) 0.0143(2) 0.0205(2) -0.00455(18) 0.0024(2) -0.0090(2)
P1B 0.022(3) 0.011(2) 0.015(2) 0.0028(18) 0.003(2) -0.0030(18)
Cl1B 0.049(4) 0.024(3) 0.027(3) -0.004(2) 0.011(3) 0.005(2)
N1 0.0097(6) 0.0085(6) 0.0083(6) 0.0022(5) 0.0032(5) 0.0017(5)
Si1 0.0167(2) 0.0164(2) 0.0140(2) 0.00004(18) 0.00755(19) 0.00162(18)
Si2 0.0124(2) 0.0141(2) 0.0142(2) 0.00170(18) 0.00520(18) -0.00159(17)
Si3 0.0121(2) 0.0156(2) 0.0141(2) 0.00077(18) 0.00293(18) -0.00061(18)
Si4 0.0160(2) 0.0152(2) 0.0184(2) 0.00014(19) 0.0097(2) -0.00011(18)
C1 0.0107(7) 0.0067(7) 0.0075(7) 0.0009(6) 0.0024(6) 0.0012(6)
C2 0.0109(7) 0.0098(7) 0.0101(7) -0.0004(6) 0.0040(6) -0.0001(6)
C3 0.0135(8) 0.0142(8) 0.0143(8) 0.0057(6) 0.0065(7) 0.0002(6)
C4 0.0155(8) 0.0138(8) 0.0171(8) 0.0085(7) 0.0057(7) 0.0046(7)
C5 0.0099(8) 0.0157(8) 0.0166(8) 0.0051(7) 0.0043(7) 0.0041(6)
C6 0.0101(7) 0.0104(7) 0.0094(7) 0.0003(6) 0.0030(6) 0.0001(6)
C7 0.0103(7) 0.0119(8) 0.0124(8) 0.0038(6) 0.0058(6) 0.0011(6)
C8 0.0355(11) 0.0243(10) 0.0266(11) -0.0094(8) 0.0134(9) -0.0057(9)
C9 0.0361(11) 0.0347(11) 0.0150(9) 0.0021(8) 0.0085(8) 0.0093(9)
C10 0.0250(9) 0.0283(10) 0.0250(10) 0.0029(8) 0.0164(8) 0.0081(8)
C11 0.0262(10) 0.0200(9) 0.0207(9) -0.0021(7) 0.0068(8) 0.0002(8)
C12 0.0268(10) 0.0205(9) 0.0293(10) 0.0060(8) 0.0145(9) -0.0053(8)
C13 0.0151(9) 0.0259(10) 0.0234(10) 0.0003(8) 0.0030(8) -0.0020(7)
C14 0.0090(7) 0.0130(8) 0.0125(8) 0.0038(6) 0.0037(6) 0.0007(6)
C15 0.0144(8) 0.0198(9) 0.0231(10) 0.0012(7) 0.0031(7) -0.0045(7)
C16 0.0249(10) 0.0297(11) 0.0206(10) 0.0060(8) -0.0005(8) -0.0018(8)
C17 0.0282(10) 0.0323(11) 0.0254(10) -0.0081(9) 0.0106(9) 0.0004(9)
C18 0.0338(11) 0.0305(12) 0.0379(12) -0.0146(9) 0.0190(10) -0.0081(9)
C19 0.0310(10) 0.0298(11) 0.0242(10) 0.0032(8) 0.0173(9) 0.0018(9)
C20 0.0274(10) 0.0266(10) 0.0345(11) 0.0082(9) 0.0184(9) 0.0119(8)

loop_
_atom_type_symbol
_atom_type_description
_atom_type_scat_dispersion_real
_atom_type_scat_dispersion_imag
_atom_type_scat_source
C C 0.0033 0.0016 'International Tables Vol C Tables 4.2.6.8 and 6.1.1.4'
H H 0.0000 0.0000 'International Tables Vol C Tables 4.2.6.8 and 6.1.1.4'
Cl Cl 0.1484 0.1585 'International Tables Vol C Tables 4.2.6.8 and 6.1.1.4'
N N 0.0061 0.0033 'International Tables Vol C Tables 4.2.6.8 and 6.1.1.4'
P P 0.1023 0.0942 'International Tables Vol C Tables 4.2.6.8 and 6.1.1.4'
Si Si 0.0817 0.0704 'International Tables Vol C Tables 4.2.6.8 and 6.1.1.4'

loop_
_geom_angle_atom_site_label_1
_geom_angle_atom_site_label_2
_geom_angle_atom_site_label_3
_geom_angle
_geom_angle_site_symmetry_1
_geom_angle_site_symmetry_3
N1 P1A N1 82.25(7) . 3_666
N1 P1A Cl1A 103.83(5) . .
N1 P1A Cl1A 100.75(5) 3_666 .
N1 P1A P1A 41.43(4) . 3_666
N1 P1A P1A 40.83(4) 3_666 3_666
Cl1A P1A P1A 106.39(3) . 3_666
N1 P1B N1 82.2(2) . 3_666
N1 P1B Cl1B 108.3(3) . .
N1 P1B Cl1B 98.8(3) 3_666 .
N1 P1B P1B 41.82(14) . 3_666
N1 P1B P1B 40.37(14) 3_666 3_666
Cl1B P1B P1B 108.0(3) . 3_666
C1 N1 P1B 137.2(2) . .
C1 N1 P1A 135.82(10) . .
C1 N1 P1A 125.96(10) . 3_666
P1A N1 P1A 97.75(7) . 3_666
C1 N1 P1B 124.89(18) . 3_666
P1B N1 P1B 97.8(2) . 3_666
C9 Si1 C8 107.43(10) . .
C9 Si1 C10 107.08(9) . .
C8 Si1 C10 108.39(9) . .
C9 Si1 C7 112.92(8) . .
C8 Si1 C7 109.02(8) . .
C10 Si1 C7 111.81(8) . .
C11 Si2 C13 109.00(9) . .
C11 Si2 C12 106.71(9) . .
C13 Si2 C12 109.10(9) . .
C11 Si2 C7 111.16(8) . .
C13 Si2 C7 106.36(8) . .
C12 Si2 C7 114.43(8) . .
C17 Si3 C15 110.57(9) . .
C17 Si3 C16 105.92(10) . .
C15 Si3 C16 106.97(9) . .
C17 Si3 C14 108.68(8) . .
C15 Si3 C14 108.31(8) . .
C16 Si3 C14 116.35(8) . .
C19 Si4 C20 108.46(9) . .
C19 Si4 C18 108.84(10) . .
C20 Si4 C18 107.27(10) . .
C19 Si4 C14 107.52(8) . .
C20 Si4 C14 113.89(8) . .
C18 Si4 C14 110.76(8) . .
C2 C1 C6 120.40(14) . .
C2 C1 N1 121.02(13) . .
C6 C1 N1 118.46(13) . .
C3 C2 C1 117.91(14) . .
C3 C2 C7 116.73(13) . .
C1 C2 C7 125.34(14) . .
C4 C3 C2 121.98(15) . .
C4 C3 H3 119.0 . .
C2 C3 H3 119.0 . .
C5 C4 C3 119.51(15) . .
C5 C4 H4 120.2 . .
C3 C4 H4 120.2 . .
C4 C5 C6 121.73(15) . .
C4 C5 H5 119.1 . .
C6 C5 H5 119.1 . .
C5 C6 C1 118.22(14) . .
C5 C6 C14 116.75(14) . .
C1 C6 C14 125.03(14) . .
C2 C7 Si1 108.73(11) . .
C2 C7 Si2 113.43(11) . .
Si1 C7 Si2 115.65(8) . .
C2 C7 H7 106.1 . .
Si1 C7 H7 106.1 . .
Si2 C7 H7 106.1 . .
Si1 C8 H8A 109.5 . .
Si1 C8 H8B 109.5 . .
H8A C8 H8B 109.5 . .
Si1 C8 H8C 109.5 . .
H8A C8 H8C 109.5 . .
H8B C8 H8C 109.5 . .
Si1 C9 H9A 109.5 . .
Si1 C9 H9B 109.5 . .
H9A C9 H9B 109.5 . .
Si1 C9 H9C 109.5 . .
H9A C9 H9C 109.5 . .
H9B C9 H9C 109.5 . .
Si1 C10 H10A 109.5 . .
Si1 C10 H10B 109.5 . .
H10A C10 H10B 109.5 . .
Si1 C10 H10C 109.5 . .
H10A C10 H10C 109.5 . .
H10B C10 H10C 109.5 . .
Si2 C11 H11A 109.5 . .
Si2 C11 H11B 109.5 . .
H11A C11 H11B 109.5 . .
Si2 C11 H11C 109.5 . .
H11A C11 H11C 109.5 . .
H11B C11 H11C 109.5 . .
Si2 C12 H12A 109.5 . .
Si2 C12 H12B 109.5 . .
H12A C12 H12B 109.5 . .
Si2 C12 H12C 109.5 . .
H12A C12 H12C 109.5 . .
H12B C12 H12C 109.5 . .
Si2 C13 H13A 109.5 . .
Si2 C13 H13B 109.5 . .
H13A C13 H13B 109.5 . .
Si2 C13 H13C 109.5 . .
H13A C13 H13C 109.5 . .
H13B C13 H13C 109.5 . .
C6 C14 Si4 112.18(11) . .
C6 C14 Si3 109.41(11) . .
Si4 C14 Si3 116.82(8) . .
C6 C14 H14 105.9 . .
Si4 C14 H14 105.9 . .
Si3 C14 H14 105.9 . .
Si3 C15 H15A 109.5 . .
Si3 C15 H15B 109.5 . .
H15A C15 H15B 109.5 . .
Si3 C15 H15C 109.5 . .
H15A C15 H15C 109.5 . .
H15B C15 H15C 109.5 . .
Si3 C16 H16A 109.5 . .
Si3 C16 H16B 109.5 . .
H16A C16 H16B 109.5 . .
Si3 C16 H16C 109.5 . .
H16A C16 H16C 109.5 . .
H16B C16 H16C 109.5 . .
Si3 C17 H17A 109.5 . .
Si3 C17 H17B 109.5 . .
H17A C17 H17B 109.5 . .
Si3 C17 H17C 109.5 . .
H17A C17 H17C 109.5 . .
H17B C17 H17C 109.5 . .
Si4 C18 H18A 109.5 . .
Si4 C18 H18B 109.5 . .
H18A C18 H18B 109.5 . .
Si4 C18 H18C 109.5 . .
H18A C18 H18C 109.5 . .
H18B C18 H18C 109.5 . .
Si4 C19 H19A 109.5 . .
Si4 C19 H19B 109.5 . .
H19A C19 H19B 109.5 . .
Si4 C19 H19C 109.5 . .
H19A C19 H19C 109.5 . .
H19B C19 H19C 109.5 . .
Si4 C20 H20A 109.5 . .
Si4 C20 H20B 109.5 . .
H20A C20 H20B 109.5 . .
Si4 C20 H20C 109.5 . .
H20A C20 H20C 109.5 . .
H20B C20 H20C 109.5 . .

loop_
_geom_bond_atom_site_label_1
_geom_bond_atom_site_label_2
_geom_bond_distance
_geom_bond_site_symmetry_2
P1A N1 1.6994(13) .
P1A N1 1.7198(13) 3_666
P1A Cl1A 2.1058(7) .
P1A P1A 2.5756(9) 3_666
P1B N1 1.686(5) .
P1B N1 1.735(5) 3_666
P1B Cl1B 2.094(7) .
P1B P1B 2.579(9) 3_666
N1 C1 1.4447(19) .
N1 P1A 1.7199(13) 3_666
N1 P1B 1.735(5) 3_666
Si1 C9 1.8700(19) .
Si1 C8 1.871(2) .
Si1 C10 1.8732(18) .
Si1 C7 1.9067(17) .
Si2 C11 1.8652(18) .
Si2 C13 1.8678(18) .
Si2 C12 1.8739(18) .
Si2 C7 1.9094(16) .
Si3 C17 1.8661(19) .
Si3 C15 1.8696(18) .
Si3 C16 1.8727(19) .
Si3 C14 1.9136(17) .
Si4 C19 1.8676(19) .
Si4 C20 1.8681(19) .
Si4 C18 1.870(2) .
Si4 C14 1.9050(16) .
C1 C2 1.414(2) .
C1 C6 1.420(2) .
C2 C3 1.401(2) .
C2 C7 1.514(2) .
C3 C4 1.379(2) .
C3 H3 0.9500 .
C4 C5 1.377(2) .
C4 H4 0.9500 .
C5 C6 1.397(2) .
C5 H5 0.9500 .
C6 C14 1.515(2) .
C7 H7 1.0000 .
C8 H8A 0.9800 .
C8 H8B 0.9800 .
C8 H8C 0.9800 .
C9 H9A 0.9800 .
C9 H9B 0.9800 .
C9 H9C 0.9800 .
C10 H10A 0.9800 .
C10 H10B 0.9800 .
C10 H10C 0.9800 .
C11 H11A 0.9800 .
C11 H11B 0.9800 .
C11 H11C 0.9800 .
C12 H12A 0.9800 .
C12 H12B 0.9800 .
C12 H12C 0.9800 .
C13 H13A 0.9800 .
C13 H13B 0.9800 .
C13 H13C 0.9800 .
C14 H14 1.0000 .
C15 H15A 0.9800 .
C15 H15B 0.9800 .
C15 H15C 0.9800 .
C16 H16A 0.9800 .
C16 H16B 0.9800 .
C16 H16C 0.9800 .
C17 H17A 0.9800 .
C17 H17B 0.9800 .
C17 H17C 0.9800 .
C18 H18A 0.9800 .
C18 H18B 0.9800 .
C18 H18C 0.9800 .
C19 H19A 0.9800 .
C19 H19B 0.9800 .
C19 H19C 0.9800 .
C20 H20A 0.9800 .
C20 H20B 0.9800 .
C20 H20C 0.9800 .

loop_
_geom_torsion_atom_site_label_1
_geom_torsion_atom_site_label_2
_geom_torsion_atom_site_label_3
_geom_torsion_atom_site_label_4
_geom_torsion
_geom_torsion_site_symmetry_1
_geom_torsion_site_symmetry_4
N1 P1B N1 C1 175.54(19) 3_666 .
Cl1B P1B N1 C1 -87.7(4) . .
P1B P1B N1 C1 175.54(19) 3_666 .
N1 P1B N1 P1B 0.000(0) 3_666 3_666
Cl1B P1B N1 P1B 96.8(3) . 3_666
N1 P1A N1 C1 -172.01(19) 3_666 .
Cl1A P1A N1 C1 88.77(15) . .
P1A P1A N1 C1 -172.01(19) 3_666 .
N1 P1A N1 P1A 0.0 3_666 3_666
Cl1A P1A N1 P1A -99.22(5) . 3_666
P1B N1 C1 C2 131.6(3) . .
P1A N1 C1 C2 53.7(2) . .
P1A N1 C1 C2 -116.51(14) 3_666 .
P1B N1 C1 C2 -53.8(3) 3_666 .
P1B N1 C1 C6 -52.2(3) . .
P1A N1 C1 C6 -130.11(14) . .
P1A N1 C1 C6 59.69(18) 3_666 .
P1B N1 C1 C6 122.4(2) 3_666 .
C6 C1 C2 C3 -4.7(2) . .
N1 C1 C2 C3 171.39(14) . .
C6 C1 C2 C7 173.62(15) . .
N1 C1 C2 C7 -10.2(2) . .
C1 C2 C3 C4 0.7(2) . .
C7 C2 C3 C4 -177.79(15) . .
C2 C3 C4 C5 2.3(3) . .
C3 C4 C5 C6 -1.4(3) . .
C4 C5 C6 C1 -2.6(2) . .
C4 C5 C6 C14 176.85(15) . .
C2 C1 C6 C5 5.7(2) . .
N1 C1 C6 C5 -170.56(14) . .
C2 C1 C6 C14 -173.73(15) . .
N1 C1 C6 C14 10.0(2) . .
C3 C2 C7 Si1 75.05(16) . .
C1 C2 C7 Si1 -103.34(16) . .
C3 C2 C7 Si2 -55.12(17) . .
C1 C2 C7 Si2 126.49(14) . .
C5 C6 C14 Si4 64.25(17) . .
C1 C6 C14 Si4 -116.34(15) . .
C5 C6 C14 Si3 -67.07(16) . .
C1 C6 C14 Si3 112.33(15) . .
